data_7717042
loop_
_publ_author_name
'Mitsuhashi, Ryoji'
'Imai, Yuya'
'Sugiarto, ?'
'Sakiyama, Hiroshi'
'Kikukawa, Yuji'
'Hayashi, Yoshihito'

_publ_section_title
;
 Controlling the symmetry of hexamonodentate 3d-transition metal complexes
 through symmetry propagation from high-symmetry Ti-Mo and Zr-Mo clusters
 <i>via</i> hydrogen-bonding interactions.
;
_journal_issue 39
_journal_name_full 'Dalton transactions (Cambridge, England : 2003)'
_journal_page_first 16186
_journal_page_last 16194
_journal_paper_doi 10.1039/d4dt02120g
_journal_volume 53
_journal_year 2024
_chemical_formula_moiety 'C36 H90 Fe Mo6 N18 O18 Ti, H12 O6, 6(Cl O4)'
_chemical_formula_sum 'C36 H102 Cl6 Fe Mo6 N18 O48 Ti'
_chemical_formula_weight 2447.44
_space_group_crystal_system trigonal
_space_group_IT_number 146
_space_group_name_Hall 'R 3'
_space_group_name_H-M_alt 'R 3 :H'
_atom_sites_solution_hydrogens mixed
_audit_creation_method SHELXL-2018/3
_audit_update_record
;
2024-07-22 deposited with the CCDC.	2024-09-16 downloaded from the CCDC.
;
_cell_angle_alpha 90
_cell_angle_beta 90
_cell_angle_gamma 120
_cell_formula_units_Z 3
_cell_length_a 21.6648(4)
_cell_length_b 21.6648(4)
_cell_length_c 14.6787(3)
_cell_measurement_reflns_used 8629
_cell_measurement_temperature 104(2)
_cell_measurement_theta_max 30.1460
_cell_measurement_theta_min 2.9640
_cell_volume 5966.6(2)
_computing_cell_refinement 'CrysAlisPro 1.171.39.43a (Rigaku OD, 2018)'
_computing_data_collection 'CrysAlisPro 1.171.39.43a (Rigaku OD, 2018)'
_computing_data_reduction 'CrysAlisPro 1.171.39.43a (Rigaku OD, 2018)'
_computing_structure_refinement 'SHELXL-2018/3 (Sheldrick, 2018)'
_computing_structure_solution 'SHELXT 2018/2 (Sheldrick, 2018)'
_diffrn_ambient_temperature 104(2)
_diffrn_measured_fraction_theta_full 0.997
_diffrn_measured_fraction_theta_max 0.997
_diffrn_measurement_device_type 'XtaLAB AFC11 (RINC): Kappa single'
_diffrn_measurement_method '\w scans'
_diffrn_radiation_type MoK\a
_diffrn_radiation_wavelength 0.71073
_diffrn_reflns_av_R_equivalents 0.0210
_diffrn_reflns_av_unetI/netI 0.0250
_diffrn_reflns_Laue_measured_fraction_full 0.997
_diffrn_reflns_Laue_measured_fraction_max 0.997
_diffrn_reflns_limit_h_max 28
_diffrn_reflns_limit_h_min -15
_diffrn_reflns_limit_k_max 22
_diffrn_reflns_limit_k_min -27
_diffrn_reflns_limit_l_max 19
_diffrn_reflns_limit_l_min -10
_diffrn_reflns_number 10783
_diffrn_reflns_point_group_measured_fraction_full 0.765
_diffrn_reflns_point_group_measured_fraction_max 0.737
_diffrn_reflns_theta_full 25.242
_diffrn_reflns_theta_max 27.484
_diffrn_reflns_theta_min 2.577
_exptl_absorpt_coefficient_mu 1.499
_exptl_absorpt_correction_T_max 1.00000
_exptl_absorpt_correction_T_min 0.17458
_exptl_absorpt_correction_type multi-scan
_exptl_absorpt_process_details
;
CrysAlisPro 1.171.39.43a (Rigaku Oxford Diffraction, 2018)
Empirical absorption correction using spherical harmonics,
 implemented in SCALE3 ABSPACK scaling algorithm.
;
_exptl_crystal_colour colourless
_exptl_crystal_density_diffrn 2.043
_exptl_crystal_description rhombohedral
_exptl_crystal_F_000 3690
_exptl_crystal_size_max 0.141
_exptl_crystal_size_mid 0.115
_exptl_crystal_size_min 0.085
_refine_diff_density_max 1.602
_refine_diff_density_min -1.700
_refine_diff_density_rms 0.115
_refine_ls_abs_structure_details
;
 Refined as an inversion twin.
;
_refine_ls_abs_structure_Flack 0.44(5)
_refine_ls_extinction_method none
_refine_ls_goodness_of_fit_ref 0.822
_refine_ls_hydrogen_treatment mixed
_refine_ls_matrix_type full
_refine_ls_number_parameters 399
_refine_ls_number_reflns 4493
_refine_ls_number_restraints 148
_refine_ls_restrained_S_all 0.810
_refine_ls_R_factor_all 0.0325
_refine_ls_R_factor_gt 0.0317
_refine_ls_shift/su_max 0.001
_refine_ls_shift/su_mean 0.000
_refine_ls_structure_factor_coef Fsqd
_refine_ls_weighting_details 'w=1/[\s^2^(Fo^2^)+(0.0814P)^2^+42.1115P] where P=(Fo^2^+2Fc^2^)/3'
_refine_ls_weighting_scheme calc
_refine_ls_wR_factor_gt 0.0868
_refine_ls_wR_factor_ref 0.0877
_reflns_Friedel_coverage 0.478
_reflns_Friedel_fraction_full 0.534
_reflns_Friedel_fraction_max 0.476
_reflns_number_gt 4392
_reflns_number_total 4493
_reflns_threshold_expression 'I > 2\s(I)'
_cod_data_source_file d4dt02120g2.cif
_cod_data_source_block FeTiMo6_3p22_104K_a
_cod_depositor_comments 'Adding full bibliography for 7717042--7717049.cif.'
_cod_original_cell_volume 5966.6(3)
_cod_database_code 7717042
_shelx_shelxl_version_number 2018/3
_shelx_space_group_comment
;
The symmetry employed for this shelxl refinement is uniquely defined
by the following loop, which should always be used as a source of
symmetry information in preference to the above space-group names.
They are only intended as comments.
;

loop_
_space_group_symop_operation_xyz
'x, y, z'
'-y, x-y, z'
'-x+y, -x, z'
'x+2/3, y+1/3, z+1/3'
'-y+2/3, x-y+1/3, z+1/3'
'-x+y+2/3, -x+1/3, z+1/3'
'x+1/3, y+2/3, z+2/3'
'-y+1/3, x-y+2/3, z+2/3'
'-x+y+1/3, -x+2/3, z+2/3'

loop_
_atom_site_label
_atom_site_type_symbol
_atom_site_fract_x
_atom_site_fract_y
_atom_site_fract_z
_atom_site_U_iso_or_equiv
_atom_site_adp_type
_atom_site_occupancy
_atom_site_site_symmetry_order
_atom_site_calc_flag
_atom_site_refinement_flags_posn
_atom_site_refinement_flags_adp
_atom_site_refinement_flags_occupancy
_atom_site_disorder_assembly
_atom_site_disorder_group
Ti1 Ti 0.333333 0.666667 0.31960(14) 0.0117(3) Uani 1 3 d S T P . .
Mo1 Mo 0.40584(2) 0.80882(2) 0.47345(4) 0.01425(12) Uani 1 1 d . . . . .
O1 O 0.4038(2) 0.7431(2) 0.3951(3) 0.0175(9) Uani 1 1 d . . . . .
O2 O 0.3532(2) 0.7635(2) 0.5656(3) 0.0202(9) Uani 1 1 d D . . . .
O3 O 0.3631(2) 0.8468(2) 0.4191(3) 0.0213(9) Uani 1 1 d . . . . .
N1 N 0.5002(3) 0.8068(3) 0.5442(4) 0.0208(11) Uani 1 1 d . . . . .
H1 H 0.481587 0.757611 0.569031 0.025 Uiso 1 1 calc R U . . .
C1 C 0.5321(4) 0.8569(4) 0.6214(5) 0.0266(15) Uani 1 1 d . . . . .
H1A H 0.579671 0.896433 0.603886 0.032 Uiso 1 1 calc R U . . .
H1B H 0.538057 0.831861 0.674169 0.032 Uiso 1 1 calc R U . . .
C2 C 0.4841(4) 0.8864(4) 0.6476(5) 0.0250(14) Uani 1 1 d . . . . .
H2A H 0.442738 0.850248 0.682677 0.030 Uiso 1 1 calc R U . . .
H2B H 0.510691 0.929112 0.686378 0.030 Uiso 1 1 calc R U . . .
N2 N 0.4590(3) 0.9055(3) 0.5636(4) 0.0211(12) Uani 1 1 d . . . . .
H2 H 0.421057 0.916189 0.583004 0.025 Uiso 1 1 calc R U . . .
C3 C 0.5160(4) 0.9714(3) 0.5199(6) 0.0297(16) Uani 1 1 d . . . . .
H3A H 0.562766 0.983502 0.546496 0.036 Uiso 1 1 calc R U . . .
H3B H 0.507529 1.011459 0.532114 0.036 Uiso 1 1 calc R U . . .
C4 C 0.5175(4) 0.9612(3) 0.4190(6) 0.0271(15) Uani 1 1 d . . . . .
H4A H 0.478691 0.965359 0.389338 0.033 Uiso 1 1 calc R U . . .
H4B H 0.563484 0.998516 0.393527 0.033 Uiso 1 1 calc R U . . .
N3 N 0.5083(3) 0.8898(3) 0.4009(4) 0.0202(11) Uani 1 1 d . . . . .
H3 H 0.499320 0.880961 0.334077 0.024 Uiso 1 1 calc R U . . .
C5 C 0.5735(3) 0.8855(4) 0.4215(6) 0.0256(14) Uani 1 1 d . . . . .
H5A H 0.607064 0.927441 0.457949 0.031 Uiso 1 1 calc R U . . .
H5B H 0.597474 0.885845 0.363982 0.031 Uiso 1 1 calc R U . . .
C6 C 0.5537(3) 0.8180(4) 0.4740(6) 0.0250(15) Uani 1 1 d . . . . .
H6A H 0.534009 0.776854 0.431781 0.030 Uiso 1 1 calc R U . . .
H6B H 0.596727 0.821948 0.503240 0.030 Uiso 1 1 calc R U . . .
Mo2 Mo 0.37528(2) 0.80827(2) 0.16322(3) 0.01332(12) Uani 1 1 d . . . . .
O4 O 0.3278(2) 0.7365(2) 0.2431(3) 0.0165(8) Uani 1 1 d . . . . .
O5 O 0.3958(2) 0.7731(2) 0.0699(3) 0.0200(9) Uani 1 1 d . . . . .
O6 O 0.4547(2) 0.8653(2) 0.2149(4) 0.0209(9) Uani 1 1 d . . . . .
N4 N 0.2678(3) 0.7755(3) 0.0916(4) 0.0179(11) Uani 1 1 d . . . . .
H4 H 0.243792 0.722720 0.082380 0.021 Uiso 1 1 calc R U . . .
C7 C 0.2843(4) 0.8076(4) -0.0002(6) 0.0310(16) Uani 1 1 d . . . . .
H7A H 0.239969 0.800281 -0.029651 0.037 Uiso 1 1 calc R U . . .
H7B H 0.304495 0.784333 -0.038228 0.037 Uiso 1 1 calc R U . . .
C8 C 0.3371(4) 0.8865(4) 0.0070(6) 0.0302(16) Uani 1 1 d . . . . .
H8A H 0.360152 0.904350 -0.052924 0.036 Uiso 1 1 calc R U . . .
H8B H 0.311377 0.912032 0.023018 0.036 Uiso 1 1 calc R U . . .
N5 N 0.3925(3) 0.9020(3) 0.0763(4) 0.0212(12) Uani 1 1 d . . . . .
H5 H 0.438455 0.919056 0.043048 0.025 Uiso 1 1 calc R U . . .
C9 C 0.4025(4) 0.9598(3) 0.1393(6) 0.0324(18) Uani 1 1 d . . . . .
H9A H 0.406426 1.000421 0.103794 0.039 Uiso 1 1 calc R U . . .
H9B H 0.447367 0.976613 0.173888 0.039 Uiso 1 1 calc R U . . .
C10 C 0.3405(4) 0.9335(4) 0.2051(6) 0.0293(16) Uani 1 1 d . . . . .
H10A H 0.353532 0.966835 0.257050 0.035 Uiso 1 1 calc R U . . .
H10B H 0.298783 0.931103 0.173947 0.035 Uiso 1 1 calc R U . . .
N6 N 0.3226(3) 0.8631(3) 0.2377(4) 0.0197(11) Uani 1 1 d . . . . .
H6 H 0.339256 0.869253 0.302371 0.024 Uiso 1 1 calc R U . . .
C11 C 0.2433(4) 0.8106(4) 0.2393(6) 0.0307(16) Uani 1 1 d . . . . .
H11A H 0.233504 0.768312 0.275968 0.037 Uiso 1 1 calc R U . . .
H11B H 0.217824 0.833073 0.267493 0.037 Uiso 1 1 calc R U . . .
C12 C 0.2180(3) 0.7888(4) 0.1445(6) 0.0300(16) Uani 1 1 d . . . . .
H12A H 0.170651 0.744988 0.145568 0.036 Uiso 1 1 calc R U . . .
H12B H 0.212664 0.826790 0.114457 0.036 Uiso 1 1 calc R U . . .
Fe1 Fe 0.333333 0.666667 0.81489(15) 0.0295(4) Uani 1 3 d S T P . .
O7 O 0.2981(3) 0.7222(3) 0.7321(4) 0.0378(14) Uani 1 1 d D . . . .
H7W H 0.301(5) 0.761(3) 0.749(6) 0.057 Uiso 1 1 d D U . . .
H7WA H 0.310(2) 0.728(4) 0.6767(11) 0.057 Uiso 1 1 d D U . . .
O8 O 0.4035(4) 0.7552(4) 0.8923(5) 0.0451(15) Uani 1 1 d D . . . .
H8W H 0.442(3) 0.792(4) 0.879(7) 0.068 Uiso 1 1 d D U . . .
H8WA H 0.401(6) 0.753(4) 0.9500(11) 0.068 Uiso 1 1 d D U . . .
Cl1 Cl 0.55948(10) 0.92507(9) 0.92322(14) 0.0312(4) Uani 1 1 d . . . . .
O9 O 0.5377(4) 0.8734(4) 0.8521(5) 0.0545(18) Uani 1 1 d D . . . .
O10 O 0.5732(5) 0.8953(5) 1.0021(6) 0.066(2) Uani 1 1 d . . . . .
O11 O 0.5088(4) 0.9443(4) 0.9453(7) 0.062(2) Uani 1 1 d . . . . .
O12 O 0.6227(4) 0.9872(4) 0.8942(6) 0.060(2) Uani 1 1 d . . . . .
Cl2 Cl 0.31120(8) 0.89361(8) 0.72385(12) 0.0229(3) Uani 1 1 d . U . . .
O13 O 0.2832(14) 0.9406(12) 0.7429(14) 0.027(4) Uani 0.65(4) 1 d . U P A 1
O14 O 0.3872(6) 0.9344(7) 0.732(2) 0.065(6) Uani 0.65(4) 1 d . U P A 1
O15 O 0.2851(11) 0.8375(7) 0.7887(9) 0.040(4) Uani 0.65(4) 1 d D U P A 1
O16 O 0.2711(13) 0.8520(8) 0.6456(11) 0.050(5) Uani 0.65(4) 1 d . U P A 1
O13B O 0.280(3) 0.928(2) 0.768(3) 0.035(8) Uani 0.35(4) 1 d . U P A 2
O14B O 0.3750(13) 0.9435(11) 0.6835(19) 0.037(6) Uani 0.35(4) 1 d . U P A 2
O15B O 0.324(2) 0.8517(14) 0.7882(19) 0.053(7) Uani 0.35(4) 1 d . U P A 2
O16B O 0.3072(18) 0.8729(16) 0.6332(16) 0.037(5) Uani 0.35(4) 1 d . U P A 2

loop_
_atom_site_aniso_label
_atom_site_aniso_U_11
_atom_site_aniso_U_22
_atom_site_aniso_U_33
_atom_site_aniso_U_23
_atom_site_aniso_U_13
_atom_site_aniso_U_12
Ti1 0.0092(4) 0.0092(4) 0.0167(9) 0.000 0.000 0.0046(2)
Mo1 0.0113(2) 0.0124(2) 0.0178(3) -0.00120(19) -0.00104(19) 0.00500(17)
O1 0.0121(18) 0.0129(18) 0.023(2) -0.0022(17) -0.0007(17) 0.0033(15)
O2 0.0147(19) 0.023(2) 0.019(2) 0.0013(18) 0.0040(17) 0.0062(17)
O3 0.021(2) 0.022(2) 0.023(3) -0.0036(19) -0.0035(18) 0.0126(18)
N1 0.020(2) 0.014(2) 0.026(3) -0.002(2) -0.005(2) 0.006(2)
C1 0.025(3) 0.031(3) 0.027(4) -0.004(3) -0.012(3) 0.016(3)
C2 0.024(3) 0.028(3) 0.023(4) -0.006(3) -0.008(3) 0.012(3)
N2 0.017(2) 0.017(2) 0.027(3) -0.004(2) -0.003(2) 0.007(2)
C3 0.028(3) 0.010(3) 0.046(5) -0.001(3) -0.003(3) 0.005(2)
C4 0.028(3) 0.014(3) 0.034(4) 0.008(3) 0.001(3) 0.007(3)
N3 0.018(2) 0.017(2) 0.020(3) 0.000(2) 0.002(2) 0.004(2)
C5 0.017(3) 0.026(3) 0.030(4) 0.000(3) 0.003(3) 0.008(2)
C6 0.020(3) 0.024(3) 0.037(4) -0.005(3) 0.000(3) 0.015(3)
Mo2 0.0121(2) 0.0134(2) 0.0165(2) 0.00172(19) -0.00003(18) 0.00797(17)
O4 0.0150(18) 0.0165(18) 0.020(2) 0.0034(17) 0.0004(17) 0.0097(16)
O5 0.026(2) 0.021(2) 0.019(2) 0.0026(18) -0.0006(18) 0.0163(18)
O6 0.0127(18) 0.025(2) 0.024(3) 0.004(2) -0.0014(18) 0.0090(17)
N4 0.016(2) 0.010(2) 0.026(3) 0.000(2) -0.007(2) 0.0052(18)
C7 0.034(4) 0.024(3) 0.028(4) 0.001(3) -0.009(3) 0.009(3)
C8 0.029(3) 0.029(3) 0.029(4) 0.012(3) -0.005(3) 0.013(3)
N5 0.015(2) 0.020(2) 0.026(3) 0.010(2) 0.000(2) 0.007(2)
C9 0.034(4) 0.010(3) 0.050(5) -0.002(3) 0.003(4) 0.009(3)
C10 0.035(4) 0.025(3) 0.031(4) -0.002(3) -0.003(3) 0.017(3)
N6 0.021(2) 0.023(3) 0.021(3) -0.001(2) 0.001(2) 0.016(2)
C11 0.021(3) 0.035(4) 0.035(5) 0.005(3) 0.006(3) 0.014(3)
C12 0.015(3) 0.025(3) 0.046(5) -0.003(3) -0.002(3) 0.007(3)
Fe1 0.0291(5) 0.0291(5) 0.0301(10) 0.000 0.000 0.0146(3)
O7 0.047(3) 0.043(3) 0.035(4) 0.000(3) 0.002(3) 0.031(3)
O8 0.046(3) 0.045(3) 0.032(3) -0.009(3) -0.003(3) 0.014(3)
Cl1 0.0380(9) 0.0270(8) 0.0344(10) 0.0052(7) 0.0083(8) 0.0207(7)
O9 0.049(4) 0.055(4) 0.049(5) -0.011(4) -0.002(3) 0.018(3)
O10 0.093(6) 0.069(5) 0.050(5) 0.007(4) -0.007(4) 0.051(5)
O11 0.058(4) 0.052(4) 0.095(7) 0.030(4) 0.039(4) 0.042(3)
O12 0.045(4) 0.033(3) 0.091(7) 0.000(4) 0.026(4) 0.012(3)
Cl2 0.0239(7) 0.0187(6) 0.0258(8) 0.0000(6) 0.0027(6) 0.0104(6)
O13 0.030(7) 0.025(7) 0.032(9) 0.003(5) 0.000(6) 0.018(6)
O14 0.026(5) 0.035(6) 0.127(19) -0.021(8) 0.004(7) 0.011(4)
O15 0.059(9) 0.036(5) 0.038(6) 0.016(4) 0.020(6) 0.035(6)
O16 0.069(11) 0.042(7) 0.047(7) -0.018(6) -0.031(8) 0.035(8)
O13B 0.027(10) 0.031(15) 0.04(2) -0.004(12) 0.013(14) 0.009(10)
O14B 0.024(9) 0.032(8) 0.043(12) -0.008(7) 0.022(8) 0.005(7)
O15B 0.058(18) 0.065(13) 0.040(10) 0.006(9) -0.017(11) 0.033(12)
O16B 0.041(12) 0.051(12) 0.030(8) -0.013(8) -0.004(8) 0.032(10)

loop_
_atom_type_symbol
_atom_type_description
_atom_type_scat_dispersion_real
_atom_type_scat_dispersion_imag
_atom_type_scat_source
C C 0.0033 0.0016 'International Tables Vol C Tables 4.2.6.8 and 6.1.1.4'
H H 0.0000 0.0000 'International Tables Vol C Tables 4.2.6.8 and 6.1.1.4'
N N 0.0061 0.0033 'International Tables Vol C Tables 4.2.6.8 and 6.1.1.4'
O O 0.0106 0.0060 'International Tables Vol C Tables 4.2.6.8 and 6.1.1.4'
Cl Cl 0.1484 0.1585 'International Tables Vol C Tables 4.2.6.8 and 6.1.1.4'
Ti Ti 0.2776 0.4457 'International Tables Vol C Tables 4.2.6.8 and 6.1.1.4'
Fe Fe 0.3463 0.8444 'International Tables Vol C Tables 4.2.6.8 and 6.1.1.4'
Mo Mo -1.6832 0.6857 'International Tables Vol C Tables 4.2.6.8 and 6.1.1.4'

loop_
_geom_angle_atom_site_label_1
_geom_angle_atom_site_label_2
_geom_angle_atom_site_label_3
_geom_angle
_geom_angle_site_symmetry_1
_geom_angle_site_symmetry_3
_geom_angle_publ_flag
O4 Ti1 O4 89.7(2) 2_665 3_565 ?
O4 Ti1 O4 89.7(2) 2_665 . ?
O4 Ti1 O4 89.7(2) 3_565 . ?
O4 Ti1 O1 89.68(19) 2_665 2_665 ?
O4 Ti1 O1 179.3(2) 3_565 2_665 ?
O4 Ti1 O1 89.97(18) . 2_665 ?
O4 Ti1 O1 89.97(18) 2_665 3_565 ?
O4 Ti1 O1 89.68(19) 3_565 3_565 ?
O4 Ti1 O1 179.3(2) . 3_565 ?
O1 Ti1 O1 90.6(2) 2_665 3_565 ?
O4 Ti1 O1 179.3(2) 2_665 . ?
O4 Ti1 O1 89.97(18) 3_565 . ?
O4 Ti1 O1 89.68(19) . . ?
O1 Ti1 O1 90.6(2) 2_665 . ?
O1 Ti1 O1 90.6(2) 3_565 . ?
O3 Mo1 O2 106.0(2) . . ?
O3 Mo1 O1 106.0(2) . . ?
O2 Mo1 O1 107.5(2) . . ?
O3 Mo1 N2 88.5(2) . . ?
O2 Mo1 N2 87.3(2) . . ?
O1 Mo1 N2 154.84(19) . . ?
O3 Mo1 N3 88.0(2) . . ?
O2 Mo1 N3 155.8(2) . . ?
O1 Mo1 N3 86.6(2) . . ?
N2 Mo1 N3 73.2(2) . . ?
O3 Mo1 N1 156.0(2) . . ?
O2 Mo1 N1 88.6(2) . . ?
O1 Mo1 N1 86.8(2) . . ?
N2 Mo1 N1 73.00(19) . . ?
N3 Mo1 N1 72.3(2) . . ?
Mo1 O1 Ti1 137.1(2) . . ?
C6 N1 C1 111.9(5) . . ?
C6 N1 Mo1 108.2(4) . . ?
C1 N1 Mo1 115.0(4) . . ?
N1 C1 C2 109.6(6) . . ?
N2 C2 C1 109.3(6) . . ?
C3 N2 C2 112.3(6) . . ?
C3 N2 Mo1 115.7(5) . . ?
C2 N2 Mo1 108.4(4) . . ?
N2 C3 C4 110.7(6) . . ?
N3 C4 C3 109.2(6) . . ?
C4 N3 C5 113.1(5) . . ?
C4 N3 Mo1 106.8(4) . . ?
C5 N3 Mo1 116.3(4) . . ?
N3 C5 C6 110.2(5) . . ?
N1 C6 C5 109.5(5) . . ?
O6 Mo2 O5 106.3(2) . . ?
O6 Mo2 O4 105.6(2) . . ?
O5 Mo2 O4 107.3(2) . . ?
O6 Mo2 N5 87.0(2) . . ?
O5 Mo2 N5 89.2(2) . . ?
O4 Mo2 N5 155.0(2) . . ?
O6 Mo2 N6 89.7(2) . . ?
O5 Mo2 N6 155.4(2) . . ?
O4 Mo2 N6 85.4(2) . . ?
N5 Mo2 N6 72.9(2) . . ?
O6 Mo2 N4 156.1(2) . . ?
O5 Mo2 N4 86.9(2) . . ?
O4 Mo2 N4 88.7(2) . . ?
N5 Mo2 N4 73.09(19) . . ?
N6 Mo2 N4 72.1(2) . . ?
Mo2 O4 Ti1 145.0(2) . . ?
C12 N4 C7 114.6(6) . . ?
C12 N4 Mo2 115.0(4) . . ?
C7 N4 Mo2 107.5(4) . . ?
N4 C7 C8 109.7(6) . . ?
N5 C8 C7 112.0(6) . . ?
C8 N5 C9 112.4(6) . . ?
C8 N5 Mo2 115.7(4) . . ?
C9 N5 Mo2 107.1(5) . . ?
N5 C9 C10 110.6(6) . . ?
N6 C10 C9 108.9(6) . . ?
C10 N6 C11 113.5(5) . . ?
C10 N6 Mo2 116.5(5) . . ?
C11 N6 Mo2 106.9(4) . . ?
C12 C11 N6 108.9(6) . . ?
N4 C12 C11 111.6(6) . . ?
O8 Fe1 O8 93.2(3) 2_665 3_565 ?
O8 Fe1 O8 93.2(3) 2_665 . ?
O8 Fe1 O8 93.2(3) 3_565 . ?
O8 Fe1 O7 82.1(3) 2_665 . ?
O8 Fe1 O7 170.4(3) 3_565 . ?
O8 Fe1 O7 95.4(3) . . ?
O8 Fe1 O7 95.4(3) 2_665 2_665 ?
O8 Fe1 O7 82.1(3) 3_565 2_665 ?
O8 Fe1 O7 170.4(3) . 2_665 ?
O7 Fe1 O7 90.0(2) . 2_665 ?
O8 Fe1 O7 170.4(3) 2_665 3_565 ?
O8 Fe1 O7 95.4(3) 3_565 3_565 ?
O8 Fe1 O7 82.1(3) . 3_565 ?
O7 Fe1 O7 90.0(2) . 3_565 ?
O7 Fe1 O7 90.0(2) 2_665 3_565 ?
O11 Cl1 O12 108.4(4) . . ?
O11 Cl1 O10 108.6(5) . . ?
O12 Cl1 O10 110.5(6) . . ?
O11 Cl1 O9 113.8(5) . . ?
O12 Cl1 O9 107.9(5) . . ?
O10 Cl1 O9 107.5(5) . . ?
O14B Cl2 O13B 110(2) . . ?
O14B Cl2 O16B 74(2) . . ?
O13B Cl2 O16B 130(2) . . ?
O14B Cl2 O15B 109.8(16) . . ?
O13B Cl2 O15B 109.6(18) . . ?
O16B Cl2 O15B 115.2(15) . . ?
O15 Cl2 O14 108.2(10) . . ?
O15 Cl2 O16 98.1(13) . . ?
O14 Cl2 O16 126.9(19) . . ?
O15 Cl2 O13 110.2(8) . . ?
O14 Cl2 O13 107.8(12) . . ?
O16 Cl2 O13 104.9(13) . . ?
Cl2 O14B O16B 53.2(13) . . ?
Cl2 O16B O14B 53.0(14) . . ?

loop_
_geom_bond_atom_site_label_1
_geom_bond_atom_site_label_2
_geom_bond_distance
_geom_bond_site_symmetry_2
_geom_bond_publ_flag
Ti1 O4 1.936(5) 2_665 ?
Ti1 O4 1.936(5) 3_565 ?
Ti1 O4 1.936(4) . ?
Ti1 O1 1.942(5) 2_665 ?
Ti1 O1 1.942(5) 3_565 ?
Ti1 O1 1.942(5) . ?
Mo1 O3 1.713(5) . ?
Mo1 O2 1.725(5) . ?
Mo1 O1 1.813(4) . ?
Mo1 N2 2.248(6) . ?
Mo1 N3 2.291(5) . ?
Mo1 N1 2.313(6) . ?
N1 C6 1.479(9) . ?
N1 C1 1.480(9) . ?
C1 C2 1.516(10) . ?
C2 N2 1.488(9) . ?
N2 C3 1.487(9) . ?
C3 C4 1.501(11) . ?
C4 N3 1.482(8) . ?
N3 C5 1.492(8) . ?
C5 C6 1.512(10) . ?
Mo2 O6 1.714(4) . ?
Mo2 O5 1.730(5) . ?
Mo2 O4 1.803(4) . ?
Mo2 N5 2.265(5) . ?
Mo2 N6 2.293(5) . ?
Mo2 N4 2.318(5) . ?
N4 C12 1.471(9) . ?
N4 C7 1.476(10) . ?
C7 C8 1.511(10) . ?
C8 N5 1.478(9) . ?
N5 C9 1.482(9) . ?
C9 C10 1.516(11) . ?
C10 N6 1.455(9) . ?
N6 C11 1.514(9) . ?
C11 C12 1.484(12) . ?
Fe1 O8 2.089(6) 2_665 ?
Fe1 O8 2.089(6) 3_565 ?
Fe1 O8 2.089(6) . ?
Fe1 O7 2.103(6) . ?
Fe1 O7 2.103(6) 2_665 ?
Fe1 O7 2.103(6) 3_565 ?
Cl1 O11 1.394(6) . ?
Cl1 O12 1.424(7) . ?
Cl1 O10 1.426(8) . ?
Cl1 O9 1.427(7) . ?
Cl2 O14B 1.391(18) . ?
Cl2 O13B 1.39(3) . ?
Cl2 O16B 1.39(2) . ?
Cl2 O15 1.420(10) . ?
Cl2 O15B 1.43(2) . ?
Cl2 O14 1.433(12) . ?
Cl2 O16 1.450(12) . ?
Cl2 O13 1.450(15) . ?
O14B O16B 1.67(5) . ?

loop_
_geom_hbond_atom_site_label_D
_geom_hbond_atom_site_label_H
_geom_hbond_atom_site_label_A
_geom_hbond_distance_DH
_geom_hbond_distance_HA
_geom_hbond_distance_DA
_geom_hbond_angle_DHA
_geom_hbond_site_symmetry_A
_geom_hbond_publ_flag
N1 H1 O2 1.00 2.11 3.025(7) 151.7 3_565 yes
N2 H2 O14^a 1.00 2.41 3.15(2) 130.6 . yes
N3 H3 O6 1.00 1.95 2.911(8) 161.5 . yes
N4 H4 O5 1.00 2.02 2.984(6) 161.9 2_665 yes
N5 H5 O11 1.00 1.96 2.930(9) 162.2 1_554 yes
N6 H6 O3 1.00 1.92 2.879(8) 159.5 . yes
O7 H7WA O2 0.845(12) 1.85(2) 2.670(8) 165(7) . yes
O7 H7W O15^a 0.848(12) 1.942(19) 2.777(11) 168(9) . yes
O7 H7W O15B^b 0.848(12) 1.86(3) 2.70(3) 169(9) . yes
O8 H8WA O5 0.849(12) 1.83(2) 2.654(8) 163(8) 1_556 yes
O8 H8W O9 0.848(13) 1.968(19) 2.813(10) 174(12) . yes
